data_4003090
loop_
_publ_author_name
'Maak, Christian'
'Durach, Dajana'
'Martiny, Christoph'
'Schmidt, Peter J.'
'Schnick, Wolfgang'

_publ_section_title
;
 Narrow-Band Yellow-Orange Emitting La3--xCa1.5xSi6N11:Eu2+ (x &#x2248;
 0.77): A Promising Phosphor for Next-Generation Amber pcLEDs
;
_journal_issue 10
_journal_name_full 'Chemistry of Materials'
_journal_page_first 3552
_journal_paper_doi 10.1021/acs.chemmater.8b01401
_journal_volume 30
_journal_year 2018
_chemical_formula_sum 'Ca1.16 La2.23 N11 Si6'
_chemical_formula_weight 678.42
_chemical_name_common La2.23Ca1.16Si6N11
_space_group_crystal_system tetragonal
_space_group_IT_number 100
_space_group_name_Hall 'P 4 -2ab'
_space_group_name_H-M_alt 'P 4 b m'
_audit_creation_method SHELXL-2014
_cell_angle_alpha 90
_cell_angle_beta 90
_cell_angle_gamma 90
_cell_formula_units_Z 2
_cell_length_a 10.1142(6)
_cell_length_b 10.1142(6)
_cell_length_c 4.8988(3)
_cell_measurement_reflns_used 1582
_cell_measurement_temperature 295(2)
_cell_measurement_theta_max 34.8315
_cell_measurement_theta_min 2.8481
_cell_volume 501.13(5)
_computing_cell_refinement 'SAINT V8.37A (Bruker AXS Inc., 2015)'
_computing_data_collection 'Bruker Instrument Service v3.0.21'
_computing_data_reduction 'SAINT V8.37A (Bruker AXS Inc., 2015)'
_computing_molecular_graphics 'DIAMOND (Brandenburg, 2012)'
_computing_publication_material SHELXL-2014
_computing_structure_refinement 'SHELXL-2014 (Sheldrick, 2014)'
_computing_structure_solution 'SHELXS-2014 (Sheldrick, 2014)'
_diffrn_ambient_temperature 295(2)
_diffrn_detector_area_resol_mean 7.4074
_diffrn_measured_fraction_theta_full 0.957
_diffrn_measured_fraction_theta_max 0.978
_diffrn_measurement_device_type 'D8 Venture'
_diffrn_measurement_method 'mix of omega and phi scans'
_diffrn_radiation_type MoK\a
_diffrn_radiation_wavelength 0.71073
_diffrn_reflns_av_R_equivalents 0.0307
_diffrn_reflns_av_unetI/netI 0.0196
_diffrn_reflns_Laue_measured_fraction_full 0.957
_diffrn_reflns_Laue_measured_fraction_max 0.978
_diffrn_reflns_limit_h_max 15
_diffrn_reflns_limit_h_min -15
_diffrn_reflns_limit_k_max 15
_diffrn_reflns_limit_k_min -15
_diffrn_reflns_limit_l_max 7
_diffrn_reflns_limit_l_min -7
_diffrn_reflns_number 11086
_diffrn_reflns_point_group_measured_fraction_full 0.953
_diffrn_reflns_point_group_measured_fraction_max 0.975
_diffrn_reflns_theta_full 25.242
_diffrn_reflns_theta_max 32.469
_diffrn_reflns_theta_min 4.030
_diffrn_source 'rotating anode generator'
_exptl_absorpt_coefficient_mu 10.663
_exptl_absorpt_correction_T_max 1.000
_exptl_absorpt_correction_T_min 0.912
_exptl_absorpt_correction_type multi-scan
_exptl_absorpt_process_details 'SADABS V2016/2 (Bruker AXS Inc.)'
_exptl_crystal_colour 'translucent yellow'
_exptl_crystal_density_diffrn 4.496
_exptl_crystal_density_method 'not measured'
_exptl_crystal_description cuboid
_exptl_crystal_F_000 622
_exptl_crystal_size_max 0.03
_exptl_crystal_size_mid 0.02
_exptl_crystal_size_min 0.02
_refine_diff_density_max 0.855
_refine_diff_density_min -1.751
_refine_diff_density_rms 0.196
_refine_ls_abs_structure_details
;
 Flack x determined using 419 quotients [(I+)-(I-)]/[(I+)+(I-)]
 (Parsons, Flack and Wagner, Acta Cryst. B69 (2013) 249-259).
;
_refine_ls_abs_structure_Flack 0.010(8)
_refine_ls_extinction_method none
_refine_ls_goodness_of_fit_ref 1.176
_refine_ls_hydrogen_treatment undef
_refine_ls_matrix_type full
_refine_ls_number_parameters 68
_refine_ls_number_reflns 947
_refine_ls_number_restraints 4
_refine_ls_restrained_S_all 1.173
_refine_ls_R_factor_all 0.0162
_refine_ls_R_factor_gt 0.0162
_refine_ls_shift/su_max 0.001
_refine_ls_shift/su_mean 0.000
_refine_ls_structure_factor_coef Fsqd
_refine_ls_weighting_details 'w=1/[\s^2^(Fo^2^)+(0.0158P)^2^+0.7849P] where P=(Fo^2^+2Fc^2^)/3'
_refine_ls_weighting_scheme calc
_refine_ls_wR_factor_gt 0.0372
_refine_ls_wR_factor_ref 0.0372
_reflns_Friedel_coverage 0.814
_reflns_Friedel_fraction_full 0.949
_reflns_Friedel_fraction_max 0.973
_reflns_number_gt 943
_reflns_number_total 947
_reflns_threshold_expression 'I > 2\s(I)'
_cod_data_source_file cm8b01401_si_002.cif
_cod_data_source_block shelxl
_cod_original_cell_volume 501.13(7)
_cod_database_code 4003090
_shelx_space_group_comment
;
The symmetry employed for this shelxl refinement is uniquely defined
by the following loop, which should always be used as a source of
symmetry information in preference to the above space-group names.
They are only intended as comments.
;
_shelxl_version_number 2014-3

loop_
_space_group_symop_operation_xyz
'x, y, z'
'-x, -y, z'
'-y, x, z'
'y, -x, z'
'x+1/2, -y+1/2, z'
'-x+1/2, y+1/2, z'
'-y+1/2, -x+1/2, z'
'y+1/2, x+1/2, z'

loop_
_atom_site_label
_atom_site_type_symbol
_atom_site_fract_x
_atom_site_fract_y
_atom_site_fract_z
_atom_site_U_iso_or_equiv
_atom_site_adp_type
_atom_site_occupancy
_atom_site_site_symmetry_order
_atom_site_calc_flag
_atom_site_refinement_flags_posn
_atom_site_refinement_flags_adp
_atom_site_refinement_flags_occupancy
La1A La 0.17982(2) 0.67982(2) 0.97421(11) 0.01044(12) Uani 0.585(3) 2 d S T P
Ca1A Ca 0.17982(2) 0.67982(2) 0.97421(11) 0.01044(12) Uani 0.268(5) 2 d S T P
La1B La 0.1746(3) 0.6746(3) 0.8006(11) 0.01044(12) Uani 0.0352(18) 2 d S T P
Ca1B Ca 0.1746(3) 0.6746(3) 0.8006(11) 0.01044(12) Uani 0.113(5) 2 d S T P
La2 La 0.0000 0.0000 0.00000(8) 0.00487(10) Uani 0.974(4) 4 d S T P
Ca2 Ca 0.0000 0.0000 0.00000(8) 0.00487(10) Uani 0.026(4) 4 d S T P
Ca3 Ca 0.0709(3) 0.5709(3) 0.4331(9) 0.0064(9) Uani 0.196(2) 2 d S T P
Si1 Si 0.07979(8) 0.20816(8) 0.4637(2) 0.00495(17) Uani 1 1 d . . .
Si2 Si 0.61880(8) 0.11880(8) 0.9546(3) 0.0044(2) Uani 1 2 d S T P
N1 N 0.0751(3) 0.2318(3) 0.8128(6) 0.0064(5) Uani 1 1 d . . .
N2 N 0.1805(3) 0.0800(3) 0.3570(6) 0.0073(5) Uani 1 1 d . . .
N3 N 0.6505(3) 0.1505(3) 0.3043(8) 0.0042(6) Uani 1 2 d S T P
N4 N 0.5000 0.0000 0.9281(16) 0.0179(14) Uani 1 4 d S T P

loop_
_atom_site_aniso_label
_atom_site_aniso_U_11
_atom_site_aniso_U_22
_atom_site_aniso_U_33
_atom_site_aniso_U_23
_atom_site_aniso_U_13
_atom_site_aniso_U_12
La1A 0.00492(12) 0.00492(12) 0.0215(2) 0.00103(13) 0.00103(13) -0.00069(9)
Ca1A 0.00492(12) 0.00492(12) 0.0215(2) 0.00103(13) 0.00103(13) -0.00069(9)
La1B 0.00492(12) 0.00492(12) 0.0215(2) 0.00103(13) 0.00103(13) -0.00069(9)
Ca1B 0.00492(12) 0.00492(12) 0.0215(2) 0.00103(13) 0.00103(13) -0.00069(9)
La2 0.00484(11) 0.00484(11) 0.00493(14) 0.000 0.000 0.000
Ca2 0.00484(11) 0.00484(11) 0.00493(14) 0.000 0.000 0.000
Ca3 0.0075(11) 0.0075(11) 0.0041(19) -0.0003(9) -0.0003(9) 0.0012(14)
Si1 0.0056(3) 0.0056(3) 0.0037(4) -0.0002(3) 0.0002(3) -0.0031(2)
Si2 0.0048(3) 0.0048(3) 0.0035(5) 0.0003(3) 0.0003(3) 0.0001(3)
N1 0.0077(12) 0.0061(11) 0.0053(12) -0.0003(9) 0.0005(9) -0.0024(9)
N2 0.0091(12) 0.0050(11) 0.0080(12) 0.0005(9) -0.0029(10) 0.0008(9)
N3 0.0036(9) 0.0036(9) 0.0055(15) 0.0000(8) 0.0000(8) 0.0003(11)
N4 0.0115(17) 0.0115(17) 0.030(4) 0.000 0.000 -0.0087(18)

loop_
_atom_type_symbol
_atom_type_description
_atom_type_scat_dispersion_real
_atom_type_scat_dispersion_imag
_atom_type_scat_source
N N 0.0061 0.0033 'International Tables Vol C Tables 4.2.6.8 and 6.1.1.4'
Si Si 0.0817 0.0704 'International Tables Vol C Tables 4.2.6.8 and 6.1.1.4'
Ca Ca 0.2262 0.3064 'International Tables Vol C Tables 4.2.6.8 and 6.1.1.4'
La La -0.2871 2.4523 'International Tables Vol C Tables 4.2.6.8 and 6.1.1.4'

loop_
_geom_angle_atom_site_label_1
_geom_angle_atom_site_label_2
_geom_angle_atom_site_label_3
_geom_angle
_geom_angle_site_symmetry_1
_geom_angle_site_symmetry_3
La1B La1A N2 137.79(7) . 6_556
La1B La1A N2 137.79(7) . 4_566
N2 La1A N2 84.17(13) 6_556 4_566
La1B La1A N4 80.0(3) . 3
N2 La1A N4 100.10(15) 6_556 3
N2 La1A N4 100.10(15) 4_566 3
La1B La1A N1 76.9(2) . 6
N2 La1A N1 77.32(9) 6_556 6
N2 La1A N1 118.56(9) 4_566 6
N4 La1A N1 140.45(12) 3 6
La1B La1A N1 76.9(2) . 4_565
N2 La1A N1 118.56(9) 6_556 4_565
N2 La1A N1 77.32(9) 4_566 4_565
N4 La1A N1 140.45(12) 3 4_565
N1 La1A N1 62.72(12) 6 4_565
La1B La1A Ca3 140.3(3) . 1_556
N2 La1A Ca3 57.35(9) 6_556 1_556
N2 La1A Ca3 57.35(9) 4_566 1_556
N4 La1A Ca3 60.3(2) 3 1_556
N1 La1A Ca3 134.48(9) 6 1_556
N1 La1A Ca3 134.48(9) 4_565 1_556
La1B La1A N1 71.70(13) . 7
N2 La1A N1 70.84(9) 6_556 7
N2 La1A N1 146.12(9) 4_566 7
N4 La1A N1 63.78(7) 3 7
N1 La1A N1 78.62(12) 6 7
N1 La1A N1 134.60(8) 4_565 7
Ca3 La1A N1 89.44(7) 1_556 7
La1B La1A N1 71.70(13) . 2_565
N2 La1A N1 146.12(9) 6_556 2_565
N2 La1A N1 70.84(9) 4_566 2_565
N4 La1A N1 63.78(7) 3 2_565
N1 La1A N1 134.60(8) 6 2_565
N1 La1A N1 78.62(12) 4_565 2_565
Ca3 La1A N1 89.44(8) 1_556 2_565
N1 La1A N1 119.59(12) 7 2_565
La1B La1A Si2 93.1(3) . 2_665
N2 La1A Si2 85.00(7) 6_556 2_665
N2 La1A Si2 85.00(7) 4_566 2_665
N4 La1A Si2 173.07(18) 3 2_665
N1 La1A Si2 35.93(6) 6 2_665
N1 La1A Si2 35.93(6) 4_565 2_665
Ca3 La1A Si2 126.63(10) 1_556 2_665
N1 La1A Si2 114.18(6) 7 2_665
N1 La1A Si2 114.18(6) 2_565 2_665
La1B La1A N3 128.7(3) . 2_666
N2 La1A N3 60.02(8) 6_556 2_666
N2 La1A N3 60.02(8) 4_566 2_666
N4 La1A N3 151.35(19) 3 2_666
N1 La1A N3 59.94(9) 6 2_666
N1 La1A N3 59.94(9) 4_565 2_666
Ca3 La1A N3 91.05(12) 1_556 2_666
N1 La1A N3 120.21(6) 7 2_666
N1 La1A N3 120.21(6) 2_565 2_666
Si2 La1A N3 35.58(8) 2_665 2_666
La1A La1B Ca3 145.5(4) . .
La1A La1B N4 81.0(3) . 3
Ca3 La1B N4 64.6(2) . 3
La1A La1B N1 84.4(3) . 6
Ca3 La1B N1 123.8(2) . 6
N4 La1B N1 144.65(14) 3 6
La1A La1B N1 84.4(3) . 4_565
Ca3 La1B N1 123.8(2) . 4_565
N4 La1B N1 144.65(14) 3 4_565
N1 La1B N1 64.26(16) 6 4_565
La1A La1B N1 90.81(17) . 2_565
Ca3 La1B N1 75.76(12) . 2_565
N4 La1B N1 66.00(10) 3 2_565
N1 La1B N1 146.48(13) 6 2_565
N1 La1B N1 82.28(13) 4_565 2_565
La1A La1B N1 90.81(17) . 7
Ca3 La1B N1 75.76(12) . 7
N4 La1B N1 66.00(10) 3 7
N1 La1B N1 82.28(13) 6 7
N1 La1B N1 146.48(13) 4_565 7
N1 La1B N1 131.1(2) 2_565 7
La1A La1B N2 139.86(14) . 6
Ca3 La1B N2 58.73(15) . 6
N4 La1B N2 108.3(2) 3 6
N1 La1B N2 65.31(11) 6 6
N1 La1B N2 103.60(18) 4_565 6
N1 La1B N2 129.0(2) 2_565 6
N1 La1B N2 60.78(10) 7 6
La1A La1B N2 139.86(14) . 4_565
Ca3 La1B N2 58.73(15) . 4_565
N4 La1B N2 108.3(2) 3 4_565
N1 La1B N2 103.60(18) 6 4_565
N1 La1B N2 65.31(11) 4_565 4_565
N1 La1B N2 60.78(10) 2_565 4_565
N1 La1B N2 129.0(2) 7 4_565
N2 La1B N2 75.75(19) 6 4_565
La1A La1B Si1 119.3(3) . 6
Ca3 La1B Si1 89.92(18) . 6
N4 La1B Si1 141.14(17) 3 6
N1 La1B Si1 35.00(8) 6 6
N1 La1B Si1 73.64(12) 4_565 6
N1 La1B Si1 138.35(17) 2_565 6
N1 La1B Si1 80.06(8) 7 6
N2 La1B Si1 34.50(8) 6 6
N2 La1B Si1 78.24(14) 4_565 6
La1A La1B Si1 119.3(3) . 4_565
Ca3 La1B Si1 89.92(18) . 4_565
N4 La1B Si1 141.14(17) 3 4_565
N1 La1B Si1 73.64(12) 6 4_565
N1 La1B Si1 35.00(8) 4_565 4_565
N1 La1B Si1 80.06(8) 2_565 4_565
N1 La1B Si1 138.35(17) 7 4_565
N2 La1B Si1 78.24(14) 6 4_565
N2 La1B Si1 34.50(8) 4_565 4_565
Si1 La1B Si1 60.70(9) 6 4_565
N1 La2 N1 83.01(4) 2_554 3_554
N1 La2 N1 139.16(13) 2_554 1_554
N1 La2 N1 83.01(4) 3_554 1_554
N1 La2 N1 83.01(4) 2_554 4_554
N1 La2 N1 139.16(13) 3_554 4_554
N1 La2 N1 83.01(4) 1_554 4_554
N1 La2 N2 134.45(9) 2_554 .
N1 La2 N2 139.02(9) 3_554 .
N1 La2 N2 76.08(9) 1_554 .
N1 La2 N2 72.83(9) 4_554 .
N1 La2 N2 139.02(9) 2_554 3
N1 La2 N2 76.08(9) 3_554 3
N1 La2 N2 72.83(9) 1_554 3
N1 La2 N2 134.45(9) 4_554 3
N2 La2 N2 64.27(7) . 3
N1 La2 N2 72.83(9) 2_554 4
N1 La2 N2 134.45(9) 3_554 4
N1 La2 N2 139.02(9) 1_554 4
N1 La2 N2 76.08(9) 4_554 4
N2 La2 N2 64.27(7) . 4
N2 La2 N2 97.57(13) 3 4
N1 La2 N2 76.08(9) 2_554 2
N1 La2 N2 72.83(9) 3_554 2
N1 La2 N2 134.45(9) 1_554 2
N1 La2 N2 139.02(9) 4_554 2
N2 La2 N2 97.57(13) . 2
N2 La2 N2 64.27(7) 3 2
N2 La2 N2 64.27(7) 4 2
N1 La2 Si1 102.29(6) 2_554 4
N1 La2 Si1 155.08(7) 3_554 4
N1 La2 Si1 106.41(6) 1_554 4
N1 La2 Si1 65.69(6) 4_554 4
N2 La2 Si1 32.53(6) . 4
N2 La2 Si1 84.62(7) 3 4
N2 La2 Si1 32.69(6) 4 4
N2 La2 Si1 84.71(7) 2 4
N1 La2 Si1 106.41(6) 2_554 3
N1 La2 Si1 65.69(6) 3_554 3
N1 La2 Si1 102.29(6) 1_554 3
N1 La2 Si1 155.08(7) 4_554 3
N2 La2 Si1 84.71(7) . 3
N2 La2 Si1 32.69(6) 3 3
N2 La2 Si1 84.62(7) 4 3
N2 La2 Si1 32.53(6) 2 3
Si1 La2 Si1 89.57(4) 4 3
N1 La2 Si1 65.69(6) 2_554 2
N1 La2 Si1 102.29(6) 3_554 2
N1 La2 Si1 155.08(7) 1_554 2
N1 La2 Si1 106.41(6) 4_554 2
N2 La2 Si1 84.62(7) . 2
N2 La2 Si1 84.71(7) 3 2
N2 La2 Si1 32.53(6) 4 2
N2 La2 Si1 32.69(6) 2 2
Si1 La2 Si1 59.75(2) 4 2
Si1 La2 Si1 59.75(2) 3 2
N1 La2 Si1 155.08(7) 2_554 .
N1 La2 Si1 106.41(6) 3_554 .
N1 La2 Si1 65.69(6) 1_554 .
N1 La2 Si1 102.29(6) 4_554 .
N2 La2 Si1 32.69(6) . .
N2 La2 Si1 32.53(6) 3 .
N2 La2 Si1 84.71(7) 4 .
N2 La2 Si1 84.62(7) 2 .
Si1 La2 Si1 59.75(2) 4 .
Si1 La2 Si1 59.75(2) 3 .
Si1 La2 Si1 89.57(4) 2 .
Ca3 Ca3 La1B 129.48(16) 2_565 .
Ca3 Ca3 N3 65.66(10) 2_565 4_565
La1B Ca3 N3 117.38(13) . 4_565
Ca3 Ca3 N3 65.66(10) 2_565 3
La1B Ca3 N3 117.38(13) . 3
N3 Ca3 N3 121.9(2) 4_565 3
Ca3 Ca3 N2 136.43(10) 2_565 6
La1B Ca3 N2 69.66(15) . 6
N3 Ca3 N2 70.87(8) 4_565 6
N3 Ca3 N2 148.2(2) 3 6
Ca3 Ca3 N2 136.43(10) 2_565 4_565
La1B Ca3 N2 69.66(15) . 4_565
N3 Ca3 N2 148.2(2) 4_565 4_565
N3 Ca3 N2 70.87(8) 3 4_565
N2 Ca3 N2 84.68(19) 6 4_565
Ca3 Ca3 N4 67.30(12) 2_565 3
La1B Ca3 N4 62.18(17) . 3
N3 Ca3 N4 94.44(15) 4_565 3
N3 Ca3 N4 94.44(15) 3 3
N2 Ca3 N4 114.51(15) 6 3
N2 Ca3 N4 114.51(15) 4_565 3
Ca3 Ca3 N4 67.70(12) 2_565 3_554
La1B Ca3 N4 162.8(2) . 3_554
N3 Ca3 N4 66.83(13) 4_565 3_554
N3 Ca3 N4 66.83(13) 3 3_554
N2 Ca3 N4 98.01(15) 6 3_554
N2 Ca3 N4 98.01(15) 4_565 3_554
N4 Ca3 N4 135.00(19) 3 3_554
Ca3 Ca3 Si1 100.68(10) 2_565 7
La1B Ca3 Si1 80.76(10) . 7
N3 Ca3 Si1 39.89(6) 4_565 7
N3 Ca3 Si1 161.5(2) 3 7
N2 Ca3 Si1 38.10(7) 6 7
N2 Ca3 Si1 122.32(18) 4_565 7
N4 Ca3 Si1 91.17(10) 3 7
N4 Ca3 Si1 96.98(10) 3_554 7
Ca3 Ca3 Si1 100.68(10) 2_565 2_565
La1B Ca3 Si1 80.76(10) . 2_565
N3 Ca3 Si1 161.5(2) 4_565 2_565
N3 Ca3 Si1 39.89(6) 3 2_565
N2 Ca3 Si1 122.32(18) 6 2_565
N2 Ca3 Si1 38.10(7) 4_565 2_565
N4 Ca3 Si1 91.17(10) 3 2_565
N4 Ca3 Si1 96.98(10) 3_554 2_565
Si1 Ca3 Si1 157.70(19) 7 2_565
Ca3 Ca3 La1A 124.72(10) 2_565 1_554
La1B Ca3 La1A 105.8(2) . 1_554
N3 Ca3 La1A 91.38(14) 4_565 1_554
N3 Ca3 La1A 91.38(14) 3 1_554
N2 Ca3 La1A 57.79(11) 6 1_554
N2 Ca3 La1A 57.79(11) 4_565 1_554
N4 Ca3 La1A 168.0(2) 3 1_554
N4 Ca3 La1A 57.01(11) 3_554 1_554
Si1 Ca3 La1A 86.56(10) 7 1_554
Si1 Ca3 La1A 86.56(10) 2_565 1_554
N2 Si1 N1 107.29(14) 3 .
N2 Si1 N2 109.8(2) 3 .
N1 Si1 N2 114.78(15) . .
N2 Si1 N3 112.00(16) 3 4_565
N1 Si1 N3 109.55(16) . 4_565
N2 Si1 N3 103.48(16) . 4_565
N2 Si1 Ca3 65.73(14) 3 2_565
N1 Si1 Ca3 85.72(14) . 2_565
N2 Si1 Ca3 158.89(14) . 2_565
N3 Si1 Ca3 62.54(16) 4_565 2_565
N2 Si1 Ca1B 157.75(12) 3 3_655
N1 Si1 Ca1B 59.62(14) . 3_655
N2 Si1 Ca1B 66.05(13) . 3_655
N3 Si1 Ca1B 89.98(12) 4_565 3_655
Ca3 Si1 Ca1B 126.12(12) 2_565 3_655
N2 Si1 La1B 157.75(12) 3 3_655
N1 Si1 La1B 59.62(14) . 3_655
N2 Si1 La1B 66.05(13) . 3_655
N3 Si1 La1B 89.98(12) 4_565 3_655
Ca3 Si1 La1B 126.12(12) 2_565 3_655
Ca1B Si1 La1B 0.00(11) 3_655 3_655
N2 Si1 La2 56.00(10) 3 .
N1 Si1 La2 141.87(10) . .
N2 Si1 La2 56.01(10) . .
N3 Si1 La2 108.56(12) 4_565 .
Ca3 Si1 La2 111.18(10) 2_565 .
Ca1B Si1 La2 121.63(9) 3_655 .
La1B Si1 La2 121.63(9) 3_655 .
N2 Si1 La1B 58.32(13) 3 2_565
N1 Si1 La1B 55.25(13) . 2_565
N2 Si1 La1B 152.30(12) . 2_565
N3 Si1 La1B 104.21(15) 4_565 2_565
Ca3 Si1 La1B 44.60(12) 2_565 2_565
Ca1B Si1 La1B 114.44(17) 3_655 2_565
La1B Si1 La1B 114.44(17) 3_655 2_565
La2 Si1 La1B 113.41(8) . 2_565
N2 Si1 Ca1B 58.32(13) 3 2_565
N1 Si1 Ca1B 55.25(13) . 2_565
N2 Si1 Ca1B 152.30(12) . 2_565
N3 Si1 Ca1B 104.21(15) 4_565 2_565
Ca3 Si1 Ca1B 44.60(12) 2_565 2_565
Ca1B Si1 Ca1B 114.44(17) 3_655 2_565
La1B Si1 Ca1B 114.44(17) 3_655 2_565
La2 Si1 Ca1B 113.41(8) . 2_565
La1B Si1 Ca1B 0.0(2) 2_565 2_565
N2 Si1 Ca1A 116.10(11) 3 3_654
N1 Si1 Ca1A 136.38(10) . 3_654
N2 Si1 Ca1A 46.21(10) . 3_654
N3 Si1 Ca1A 58.33(13) 4_565 3_654
Ca3 Si1 Ca1A 115.43(10) 2_565 3_654
Ca1B Si1 Ca1A 77.76(10) 3_655 3_654
La1B Si1 Ca1A 77.76(10) 3_655 3_654
La2 Si1 Ca1A 68.11(2) . 3_654
La1B Si1 Ca1A 159.92(8) 2_565 3_654
Ca1B Si1 Ca1A 159.92(8) 2_565 3_654
N4 Si2 N1 114.03(17) . 3_655
N4 Si2 N1 114.03(17) . 5
N1 Si2 N1 106.8(2) 3_655 5
N4 Si2 N3 109.2(3) . 1_556
N1 Si2 N3 106.14(13) 3_655 1_556
N1 Si2 N3 106.14(13) 5 1_556
N4 Si2 La1A 177.5(3) . 2_665
N1 Si2 La1A 64.81(10) 3_655 2_665
N1 Si2 La1A 64.81(10) 5 2_665
N3 Si2 La1A 73.28(13) 1_556 2_665
N4 Si2 Ca1A 177.5(3) . 2_665
N1 Si2 Ca1A 64.81(10) 3_655 2_665
N1 Si2 Ca1A 64.81(10) 5 2_665
N3 Si2 Ca1A 73.28(13) 1_556 2_665
La1A Si2 Ca1A 0.00(2) 2_665 2_665
N4 Si2 Ca1B 161.3(3) . 2_665
N1 Si2 Ca1B 58.30(11) 3_655 2_665
N1 Si2 Ca1B 58.30(11) 5 2_665
N3 Si2 Ca1B 89.51(17) 1_556 2_665
La1A Si2 Ca1B 16.23(10) 2_665 2_665
Ca1A Si2 Ca1B 16.23(10) 2_665 2_665
N4 Si2 La1B 161.3(3) . 2_665
N1 Si2 La1B 58.30(11) 3_655 2_665
N1 Si2 La1B 58.30(11) 5 2_665
N3 Si2 La1B 89.51(17) 1_556 2_665
La1A Si2 La1B 16.23(10) 2_665 2_665
Ca1A Si2 La1B 16.23(10) 2_665 2_665
Ca1B Si2 La1B 0.0(2) 2_665 2_665
N4 Si2 Ca3 60.4(3) . 4_556
N1 Si2 Ca3 106.64(13) 3_655 4_556
N1 Si2 Ca3 144.80(13) 5 4_556
N3 Si2 Ca3 53.34(14) 1_556 4_556
La1A Si2 Ca3 121.88(6) 2_665 4_556
Ca1A Si2 Ca3 121.88(6) 2_665 4_556
Ca1B Si2 Ca3 136.53(11) 2_665 4_556
La1B Si2 Ca3 136.53(11) 2_665 4_556
N4 Si2 Ca3 60.4(3) . 3_656
N1 Si2 Ca3 144.80(13) 3_655 3_656
N1 Si2 Ca3 106.64(13) 5 3_656
N3 Si2 Ca3 53.34(14) 1_556 3_656
La1A Si2 Ca3 121.88(6) 2_665 3_656
Ca1A Si2 Ca3 121.88(6) 2_665 3_656
Ca1B Si2 Ca3 136.53(11) 2_665 3_656
La1B Si2 Ca3 136.53(11) 2_665 3_656
Ca3 Si2 Ca3 38.63(17) 4_556 3_656
N4 Si2 La1A 56.84(3) . 3_655
N1 Si2 La1A 157.50(12) 3_655 3_655
N1 Si2 La1A 65.50(10) 5 3_655
N3 Si2 La1A 96.36(8) 1_556 3_655
La1A Si2 La1A 123.340(18) 2_665 3_655
Ca1A Si2 La1A 123.340(18) 2_665 3_655
Ca1B Si2 La1A 122.79(2) 2_665 3_655
La1B Si2 La1A 122.79(2) 2_665 3_655
Ca3 Si2 La1A 86.95(8) 4_556 3_655
Ca3 Si2 La1A 52.79(8) 3_656 3_655
N4 Si2 Ca1A 56.84(3) . 3_655
N1 Si2 Ca1A 157.50(12) 3_655 3_655
N1 Si2 Ca1A 65.50(10) 5 3_655
N3 Si2 Ca1A 96.36(8) 1_556 3_655
La1A Si2 Ca1A 123.340(18) 2_665 3_655
Ca1A Si2 Ca1A 123.340(18) 2_665 3_655
Ca1B Si2 Ca1A 122.79(2) 2_665 3_655
La1B Si2 Ca1A 122.79(2) 2_665 3_655
Ca3 Si2 Ca1A 86.95(8) 4_556 3_655
Ca3 Si2 Ca1A 52.79(8) 3_656 3_655
La1A Si2 Ca1A 0.00(2) 3_655 3_655
Si2 N1 Si1 120.93(17) 4_565 .
Si2 N1 Ca1B 87.38(13) 4_565 3_655
Si1 N1 Ca1B 85.38(16) . 3_655
Si2 N1 La1B 87.38(13) 4_565 3_655
Si1 N1 La1B 85.38(16) . 3_655
Ca1B N1 La1B 0.0(3) 3_655 3_655
Si2 N1 Ca2 135.75(15) 4_565 1_556
Si1 N1 Ca2 103.30(13) . 1_556
Ca1B N1 Ca2 95.23(12) 3_655 1_556
La1B N1 Ca2 95.23(12) 3_655 1_556
Si2 N1 La2 135.75(15) 4_565 1_556
Si1 N1 La2 103.30(13) . 1_556
Ca1B N1 La2 95.23(12) 3_655 1_556
La1B N1 La2 95.23(12) 3_655 1_556
Ca2 N1 La2 0.000(17) 1_556 1_556
Si2 N1 Ca1A 79.26(11) 4_565 3_655
Si1 N1 Ca1A 103.99(13) . 3_655
Ca1B N1 Ca1A 18.67(12) 3_655 3_655
La1B N1 Ca1A 18.67(12) 3_655 3_655
Ca2 N1 Ca1A 89.39(9) 1_556 3_655
La2 N1 Ca1A 89.39(9) 1_556 3_655
Si2 N1 La1A 79.26(11) 4_565 3_655
Si1 N1 La1A 103.99(13) . 3_655
Ca1B N1 La1A 18.67(12) 3_655 3_655
La1B N1 La1A 18.67(12) 3_655 3_655
Ca2 N1 La1A 89.39(9) 1_556 3_655
La2 N1 La1A 89.39(9) 1_556 3_655
Ca1A N1 La1A 0.000(10) 3_655 3_655
Si2 N1 La1B 86.63(14) 4_565 2_565
Si1 N1 La1B 93.01(16) . 2_565
Ca1B N1 La1B 171.88(15) 3_655 2_565
La1B N1 La1B 171.88(15) 3_655 2_565
Ca2 N1 La1B 92.89(12) 1_556 2_565
La2 N1 La1B 92.89(12) 1_556 2_565
Ca1A N1 La1B 161.85(16) 3_655 2_565
La1A N1 La1B 161.85(16) 3_655 2_565
Si2 N1 Ca1B 86.63(14) 4_565 2_565
Si1 N1 Ca1B 93.01(16) . 2_565
Ca1B N1 Ca1B 171.88(15) 3_655 2_565
La1B N1 Ca1B 171.88(15) 3_655 2_565
Ca2 N1 Ca1B 92.89(12) 1_556 2_565
La2 N1 Ca1B 92.89(12) 1_556 2_565
Ca1A N1 Ca1B 161.85(16) 3_655 2_565
La1A N1 Ca1B 161.85(16) 3_655 2_565
La1B N1 Ca1B 0.0(2) 2_565 2_565
Si2 N1 La1A 81.05(11) 4_565 2_565
Si1 N1 La1A 110.13(13) . 2_565
Ca1B N1 La1A 163.92(16) 3_655 2_565
La1B N1 La1A 163.92(16) 3_655 2_565
Ca2 N1 La1A 85.50(8) 1_556 2_565
La2 N1 La1A 85.50(8) 1_556 2_565
Ca1A N1 La1A 145.77(11) 3_655 2_565
La1A N1 La1A 145.77(11) 3_655 2_565
La1B N1 La1A 17.49(12) 2_565 2_565
Ca1B N1 La1A 17.49(12) 2_565 2_565
Si2 N1 Ca1A 81.05(11) 4_565 2_565
Si1 N1 Ca1A 110.13(13) . 2_565
Ca1B N1 Ca1A 163.92(16) 3_655 2_565
La1B N1 Ca1A 163.92(16) 3_655 2_565
Ca2 N1 Ca1A 85.50(8) 1_556 2_565
La2 N1 Ca1A 85.50(8) 1_556 2_565
Ca1A N1 Ca1A 145.77(11) 3_655 2_565
La1A N1 Ca1A 145.77(11) 3_655 2_565
La1B N1 Ca1A 17.49(12) 2_565 2_565
Ca1B N1 Ca1A 17.49(12) 2_565 2_565
La1A N1 Ca1A 0.000(4) 2_565 2_565
Si1 N2 Si1 135.04(19) 4 .
Si1 N2 Ca3 76.17(13) 4 3_655
Si1 N2 Ca3 124.40(17) . 3_655
Si1 N2 Ca1A 120.25(15) 4 3_654
Si1 N2 Ca1A 104.55(13) . 3_654
Ca3 N2 Ca1A 64.87(12) 3_655 3_654
Si1 N2 La1A 120.25(15) 4 3_654
Si1 N2 La1A 104.55(13) . 3_654
Ca3 N2 La1A 64.87(12) 3_655 3_654
Ca1A N2 La1A 0.000(19) 3_654 3_654
Si1 N2 La2 91.47(12) 4 .
Si1 N2 La2 91.30(12) . .
Ca3 N2 La2 139.94(16) 3_655 .
Ca1A N2 La2 90.98(10) 3_654 .
La1A N2 La2 90.98(10) 3_654 .
Si1 N2 La1B 90.01(14) 4 3_655
Si1 N2 La1B 79.45(14) . 3_655
Ca3 N2 La1B 51.61(14) 3_655 3_655
Ca1A N2 La1B 98.37(12) 3_654 3_655
La1A N2 La1B 98.37(12) 3_654 3_655
La2 N2 La1B 168.21(15) . 3_655
Si1 N2 Ca1B 90.01(14) 4 3_655
Si1 N2 Ca1B 79.45(14) . 3_655
Ca3 N2 Ca1B 51.61(14) 3_655 3_655
Ca1A N2 Ca1B 98.37(12) 3_654 3_655
La1A N2 Ca1B 98.37(12) 3_654 3_655
La2 N2 Ca1B 168.21(15) . 3_655
La1B N2 Ca1B 0.00(10) 3_655 3_655
Si2 N3 Si1 119.80(12) 1_554 3_655
Si2 N3 Si1 119.80(12) 1_554 5
Si1 N3 Si1 116.9(2) 3_655 5
Si2 N3 Ca3 91.39(19) 1_554 3_655
Si1 N3 Ca3 119.2(2) 3_655 3_655
Si1 N3 Ca3 77.56(14) 5 3_655
Si2 N3 Ca3 91.39(19) 1_554 4
Si1 N3 Ca3 77.56(14) 3_655 4
Si1 N3 Ca3 119.2(2) 5 4
Ca3 N3 Ca3 48.7(2) 3_655 4
Si2 N3 La1A 71.15(13) 1_554 2_664
Si1 N3 La1A 90.39(14) 3_655 2_664
Si1 N3 La1A 90.39(14) 5 2_664
Ca3 N3 La1A 150.43(14) 3_655 2_664
Ca3 N3 La1A 150.43(14) 4 2_664
Si2 N3 Ca1A 71.15(13) 1_554 2_664
Si1 N3 Ca1A 90.39(14) 3_655 2_664
Si1 N3 Ca1A 90.39(14) 5 2_664
Ca3 N3 Ca1A 150.43(14) 3_655 2_664
Ca3 N3 Ca1A 150.43(14) 4 2_664
La1A N3 Ca1A 0.000(19) 2_664 2_664
Si2 N4 Si2 171.3(5) . 2_655
Si2 N4 Ca1B 91.06(5) . 4
Si2 N4 Ca1B 91.06(5) 2_655 4
Si2 N4 Ca1B 91.06(5) . 3_655
Si2 N4 Ca1B 91.06(5) 2_655 3_655
Ca1B N4 Ca1B 151.9(4) 4 3_655
Si2 N4 La1B 91.06(5) . 4
Si2 N4 La1B 91.06(5) 2_655 4
Ca1B N4 La1B 0.0(3) 4 4
Ca1B N4 La1B 151.9(4) 3_655 4
Si2 N4 La1B 91.06(5) . 3_655
Si2 N4 La1B 91.06(5) 2_655 3_655
Ca1B N4 La1B 151.9(4) 4 3_655
Ca1B N4 La1B 0.0(3) 3_655 3_655
La1B N4 La1B 151.9(4) 4 3_655
Si2 N4 La1A 89.62(4) . 3_655
Si2 N4 La1A 89.62(4) 2_655 3_655
Ca1B N4 La1A 171.0(4) 4 3_655
Ca1B N4 La1A 19.06(12) 3_655 3_655
La1B N4 La1A 171.0(4) 4 3_655
La1B N4 La1A 19.06(12) 3_655 3_655
Si2 N4 Ca1A 89.62(4) . 4
Si2 N4 Ca1A 89.62(4) 2_655 4
Ca1B N4 Ca1A 19.06(12) 4 4
Ca1B N4 Ca1A 171.0(4) 3_655 4
La1B N4 Ca1A 19.06(12) 4 4
La1B N4 Ca1A 171.0(4) 3_655 4
La1A N4 Ca1A 170.0(4) 3_655 4
Si2 N4 Ca1A 89.62(4) . 3_655
Si2 N4 Ca1A 89.62(4) 2_655 3_655
Ca1B N4 Ca1A 171.0(4) 4 3_655
Ca1B N4 Ca1A 19.06(12) 3_655 3_655
La1B N4 Ca1A 171.0(4) 4 3_655
La1B N4 Ca1A 19.06(12) 3_655 3_655
La1A N4 Ca1A 0.00(2) 3_655 3_655
Ca1A N4 Ca1A 170.0(4) 4 3_655
Si2 N4 La1A 89.62(4) . 4
Si2 N4 La1A 89.62(4) 2_655 4
Ca1B N4 La1A 19.06(12) 4 4
Ca1B N4 La1A 171.0(4) 3_655 4
La1B N4 La1A 19.06(12) 4 4
La1B N4 La1A 171.0(4) 3_655 4
La1A N4 La1A 170.0(4) 3_655 4
Ca1A N4 La1A 0.00(2) 4 4
Ca1A N4 La1A 170.0(4) 3_655 4
Si2 N4 Ca3 94.0(2) . 3_655
Si2 N4 Ca3 94.0(2) 2_655 3_655
Ca1B N4 Ca3 98.7(3) 4 3_655
Ca1B N4 Ca3 53.25(19) 3_655 3_655
La1B N4 Ca3 98.7(3) 4 3_655
La1B N4 Ca3 53.25(19) 3_655 3_655
La1A N4 Ca3 72.32(15) 3_655 3_655
Ca1A N4 Ca3 117.7(3) 4 3_655
Ca1A N4 Ca3 72.32(15) 3_655 3_655
La1A N4 Ca3 117.7(3) 4 3_655
Si2 N4 Ca3 94.0(2) . 4
Si2 N4 Ca3 94.0(2) 2_655 4
Ca1B N4 Ca3 53.25(19) 4 4
Ca1B N4 Ca3 98.7(3) 3_655 4
La1B N4 Ca3 53.25(19) 4 4
La1B N4 Ca3 98.7(3) 3_655 4
La1A N4 Ca3 117.7(3) 3_655 4
Ca1A N4 Ca3 72.32(15) 4 4
Ca1A N4 Ca3 117.7(3) 3_655 4
La1A N4 Ca3 72.32(15) 4 4
Ca3 N4 Ca3 45.4(2) 3_655 4

loop_
_geom_bond_atom_site_label_1
_geom_bond_atom_site_label_2
_geom_bond_distance
_geom_bond_site_symmetry_2
La1A La1B 0.854(6) .
La1A N2 2.556(3) 6_556
La1A N2 2.556(3) 4_566
La1A N4 2.5820(9) 3
La1A N1 2.655(3) 6
La1A N1 2.655(3) 4_565
La1A Ca3 2.735(5) 1_556
La1A N1 2.841(3) 7
La1A N1 2.841(3) 2_565
La1A Si2 2.8821(12) 2_665
La1A N3 2.917(4) 2_666
La1B Ca3 2.332(7) .
La1B N4 2.574(5) 3
La1B N1 2.598(5) 6
La1B N1 2.598(5) 4_565
La1B N1 2.698(3) 2_565
La1B N1 2.698(3) 7
La1B N2 2.790(5) 6
La1B N2 2.790(5) 4_565
La1B Si1 3.002(4) 6
La1B Si1 3.002(4) 4_565
La2 N1 2.629(3) 2_554
La2 N1 2.629(3) 3_554
La2 N1 2.629(3) 1_554
La2 N1 2.629(3) 4_554
La2 N2 2.654(3) .
La2 N2 2.654(3) 3
La2 N2 2.654(3) 4
La2 N2 2.654(3) 2
La2 Si1 3.2006(10) 4
La2 Si1 3.2006(10) 3
La2 Si1 3.2006(10) 2
La2 Si1 3.2007(10) .
Ca3 Ca3 2.029(9) 2_565
Ca3 N3 2.462(4) 4_565
Ca3 N3 2.462(4) 3
Ca3 N2 2.543(5) 6
Ca3 N2 2.543(5) 4_565
Ca3 N4 2.629(9) 3
Ca3 N4 2.674(9) 3_554
Ca3 Si1 2.7090(12) 7
Ca3 Si1 2.7090(12) 2_565
Ca3 La1A 2.735(5) 1_554
Si1 N2 1.721(3) 3
Si1 N1 1.727(3) .
Si1 N2 1.729(3) .
Si1 N3 1.779(2) 4_565
Si1 Ca3 2.7090(12) 2_565
Si1 Ca1B 3.002(4) 3_655
Si1 La1B 3.002(4) 3_655
Si1 La1B 3.279(3) 2_565
Si1 Ca1B 3.279(3) 2_565
Si1 Ca1A 3.4270(10) 3_654
Si2 N4 1.7042(13) .
Si2 N1 1.721(3) 3_655
Si2 N1 1.721(3) 5
Si2 N3 1.772(4) 1_556
Si2 La1A 2.8822(12) 2_665
Si2 Ca1A 2.8822(12) 2_665
Si2 Ca1B 3.050(4) 2_665
Si2 La1B 3.050(4) 2_665
Si2 Ca3 3.068(4) 4_556
Si2 Ca3 3.068(4) 3_656
Si2 La1A 3.0841(7) 3_655
Si2 Ca1A 3.0841(7) 3_655
N1 Si2 1.721(3) 4_565
N1 Ca1B 2.598(5) 3_655
N1 La1B 2.598(5) 3_655
N1 Ca2 2.629(3) 1_556
N1 La2 2.629(3) 1_556
N1 Ca1A 2.655(3) 3_655
N1 La1A 2.655(3) 3_655
N1 La1B 2.698(3) 2_565
N1 Ca1B 2.698(3) 2_565
N1 La1A 2.841(3) 2_565
N1 Ca1A 2.841(3) 2_565
N2 Si1 1.721(3) 4
N2 Ca3 2.543(5) 3_655
N2 Ca1A 2.556(3) 3_654
N2 La1A 2.556(3) 3_654
N2 La1B 2.790(5) 3_655
N2 Ca1B 2.790(5) 3_655
N3 Si2 1.772(4) 1_554
N3 Si1 1.779(2) 3_655
N3 Si1 1.779(2) 5
N3 Ca3 2.462(4) 3_655
N3 Ca3 2.462(4) 4
N3 La1A 2.917(4) 2_664
N3 Ca1A 2.917(4) 2_664
N4 Si2 1.7042(13) 2_655
N4 Ca1B 2.574(5) 4
N4 Ca1B 2.574(5) 3_655
N4 La1B 2.574(5) 4
N4 La1B 2.574(5) 3_655
N4 La1A 2.5819(8) 3_655
N4 Ca1A 2.5819(8) 4
N4 Ca1A 2.5819(8) 3_655
N4 La1A 2.5819(8) 4
N4 Ca3 2.629(9) 3_655
N4 Ca3 2.629(9) 4
